data_7121060
loop_
_publ_author_name
'Tagne Kuate, Alain Charly'
'Naseer, Muhammad Moazzam'
'Lutter, Michael'
'Jurkschat, Klaus'

_publ_section_title
;
 Interplay of Lewis acidity, intramolecular O\\rightarrow Sn interactions
 and selectivity: organotin-functionalized crown ethers as ditopic hosts
 for sodium and potassium halides.
;
_journal_issue 7
_journal_name_full 'Chemical communications (Cambridge, England)'
_journal_page_first 739
_journal_page_last 742
_journal_paper_doi 10.1039/c7cc09263f
_journal_volume 54
_journal_year 2018
_chemical_formula_moiety 'C14 H29 Br3 O7 Sn, H2 O'
_chemical_formula_sum 'C14 H31 Br3 O8 Sn'
_chemical_formula_weight 685.81
_space_group_crystal_system triclinic
_space_group_IT_number 2
_space_group_name_Hall '-P 1'
_space_group_name_H-M_alt 'P -1'
_symmetry_space_group_name_Hall '-P 1'
_symmetry_space_group_name_H-M 'P -1'
_atom_sites_solution_hydrogens mixed
_audit_creation_method SHELXL-2017/1
_audit_update_record
;
2017-11-30 deposited with the CCDC.
2018-01-02 downloaded from the CCDC.
;
_cell_angle_alpha 107.749(4)
_cell_angle_beta 93.455(3)
_cell_angle_gamma 100.269(4)
_cell_formula_units_Z 2
_cell_length_a 7.1137(3)
_cell_length_b 10.3359(4)
_cell_length_c 16.6178(7)
_cell_measurement_reflns_used 6880
_cell_measurement_temperature 173(2)
_cell_measurement_theta_max 29.9770
_cell_measurement_theta_min 2.8150
_cell_volume 1136.45(9)
_computing_cell_refinement
;
CrysAlisPro, Agilent Technologies,
Version 1.171.37.34 (release 22-05-2014 CrysAlis171 .NET)
(compiled May 22 2014,16:03:01)
;
_computing_data_collection
;
CrysAlisPro, Agilent Technologies,
Version 1.171.37.34 (release 22-05-2014 CrysAlis171 .NET)
(compiled May 22 2014,16:03:01)
;
_computing_data_reduction
;
CrysAlisPro, Agilent Technologies,
Version 1.171.37.34 (release 22-05-2014 CrysAlis171 .NET)
(compiled May 22 2014,16:03:01)
;
_computing_molecular_graphics 'ORTEP-III (1.0.3) (Farrugia, 2012)'
_computing_publication_material 'enCIFer Version 1.5.2'
_computing_structure_refinement 'SHELXL-2017/1 (Sheldrick, 2017)'
_computing_structure_solution 'SHELXT-2014/5 (Sheldrick, 2014)'
_diffrn_ambient_temperature 173(2)
_diffrn_detector 'CCD plate'
_diffrn_detector_area_resol_mean 16.0560
_diffrn_detector_type Sapphire3
_diffrn_measured_fraction_theta_full 1.000
_diffrn_measured_fraction_theta_max 0.929
_diffrn_measurement_device 'four-circle diffractometer'
_diffrn_measurement_device_type 'Xcalibur, Sapphire3'
_diffrn_measurement_method '\w und \y scan'
_diffrn_radiation_monochromator graphite
_diffrn_radiation_probe x-ray
_diffrn_radiation_type MoK\a
_diffrn_radiation_wavelength 0.71073
_diffrn_reflns_av_R_equivalents 0.0355
_diffrn_reflns_av_unetI/netI 0.0438
_diffrn_reflns_Laue_measured_fraction_full 1.000
_diffrn_reflns_Laue_measured_fraction_max 0.929
_diffrn_reflns_limit_h_max 9
_diffrn_reflns_limit_h_min -9
_diffrn_reflns_limit_k_max 13
_diffrn_reflns_limit_k_min -14
_diffrn_reflns_limit_l_max 22
_diffrn_reflns_limit_l_min -21
_diffrn_reflns_number 16632
_diffrn_reflns_point_group_measured_fraction_full 1.000
_diffrn_reflns_point_group_measured_fraction_max 0.929
_diffrn_reflns_theta_full 25.242
_diffrn_reflns_theta_max 29.455
_diffrn_reflns_theta_min 2.095
_exptl_absorpt_coefficient_mu 6.432
_exptl_absorpt_correction_T_max 1.00000
_exptl_absorpt_correction_T_min 0.75537
_exptl_absorpt_correction_type multi-scan
_exptl_absorpt_process_details
;
CrysAlisPro, Agilent Technologies,
Version 1.171.37.34 (release 22-05-2014 CrysAlis171 .NET)
(compiled May 22 2014,16:03:01)
Empirical absorption correction using spherical harmonics,
 implemented in SCALE3 ABSPACK scaling algorithm.
;
_exptl_crystal_colour colourless
_exptl_crystal_density_diffrn 2.004
_exptl_crystal_description block
_exptl_crystal_F_000 668
_exptl_crystal_size_max 0.031
_exptl_crystal_size_mid 0.020
_exptl_crystal_size_min 0.018
_refine_diff_density_max 1.461
_refine_diff_density_min -0.848
_refine_diff_density_rms 0.130
_refine_ls_extinction_method none
_refine_ls_goodness_of_fit_ref 1.034
_refine_ls_hydrogen_treatment mixed
_refine_ls_matrix_type full
_refine_ls_number_parameters 260
_refine_ls_number_reflns 5861
_refine_ls_number_restraints 4
_refine_ls_restrained_S_all 1.034
_refine_ls_R_factor_all 0.0438
_refine_ls_R_factor_gt 0.0328
_refine_ls_shift/su_max 0.001
_refine_ls_shift/su_mean 0.000
_refine_ls_structure_factor_coef Fsqd
_refine_ls_weighting_details 'w=1/[\s^2^(Fo^2^)+(0.0180P)^2^+1.5030P] where P=(Fo^2^+2Fc^2^)/3'
_refine_ls_weighting_scheme calc
_refine_ls_wR_factor_gt 0.0589
_refine_ls_wR_factor_ref 0.0616
_reflns_Friedel_coverage 0.000
_reflns_number_gt 5004
_reflns_number_total 5861
_reflns_threshold_expression 'I > 2\s(I)'
_cod_data_source_file c7cc09263f2.cif
_cod_data_source_block comp6xH2OxH2O
_cod_depositor_comments 'Adding full bibliography for 7121060--7121064.cif.'
_cod_database_code 7121060
_shelx_shelxl_version_number 2017/1
_shelx_space_group_comment
;
The symmetry employed for this shelxl refinement is uniquely defined
by the following loop, which should always be used as a source of
symmetry information in preference to the above space-group names.
They are only intended as comments.
;
_shelx_estimated_absorpt_t_min 0.826
_shelx_estimated_absorpt_t_max 0.893

loop_
_space_group_symop_operation_xyz
'x, y, z'
'-x, -y, -z'

loop_
_atom_site_label
_atom_site_type_symbol
_atom_site_fract_x
_atom_site_fract_y
_atom_site_fract_z
_atom_site_U_iso_or_equiv
_atom_site_adp_type
_atom_site_occupancy
_atom_site_site_symmetry_order
_atom_site_calc_flag
_atom_site_refinement_flags_posn
_atom_site_refinement_flags_adp
_atom_site_refinement_flags_occupancy
_atom_site_disorder_assembly
_atom_site_disorder_group
Sn1 Sn 0.13404(3) 0.91536(2) 0.30642(2) 0.01195(6) Uani 1 1 d . . . . .
Br1 Br 0.38129(5) 1.13281(4) 0.30905(2) 0.02195(8) Uani 1 1 d . . . . .
Br2 Br -0.09700(5) 1.05465(4) 0.38563(2) 0.02004(8) Uani 1 1 d . . . . .
Br3 Br -0.01635(5) 0.88432(4) 0.15800(2) 0.01849(8) Uani 1 1 d . . . . .
O1 O -0.0754(4) 0.7183(3) 0.28520(17) 0.0232(6) Uani 1 1 d D . . . .
O4 O 0.5802(5) 0.6007(4) 0.3987(2) 0.0192(7) Uani 0.8 1 d . . P A 1
O7 O 0.9195(3) 0.4913(2) 0.34327(16) 0.0212(5) Uani 1 1 d . . . . .
O10 O 0.8557(3) 0.2877(2) 0.16109(15) 0.0188(5) Uani 1 1 d . . . . .
O13 O 0.4726(3) 0.2550(2) 0.06757(15) 0.0184(5) Uani 1 1 d . . . . .
O16 O 0.3468(3) 0.5089(2) 0.10480(14) 0.0175(5) Uani 1 1 d . . . . .
O19 O 0.3293(3) 0.7686(2) 0.23170(14) 0.0155(5) Uani 1 1 d . . . . .
C1 C 0.2905(5) 0.8697(4) 0.4050(2) 0.0174(7) Uani 1 1 d . . . . .
H1C H 0.393669 0.951063 0.435845 0.021 Uiso 1 1 calc R U . . .
H1D H 0.202619 0.851987 0.446198 0.021 Uiso 1 1 calc R U . . .
C2 C 0.3778(7) 0.7459(5) 0.3699(3) 0.0380(11) Uani 1 1 d . . . . .
H2 H 0.268330 0.664214 0.356928 0.046 Uiso 1 1 calc R U . . .
C3 C 0.5183(5) 0.7265(4) 0.4350(2) 0.0174(7) Uani 1 1 d . . . . .
H3AA H 0.630355 0.805352 0.452418 0.021 Uiso 0.75 1 calc R U P A 1
H3AB H 0.455494 0.723417 0.486123 0.021 Uiso 0.75 1 calc R U P A 1
H3BC H 0.579509 0.818791 0.475680 0.021 Uiso 0.25 1 calc R U P A 2
H3BD H 0.445913 0.672518 0.467371 0.021 Uiso 0.25 1 calc R U P A 2
C5 C 0.7295(5) 0.5815(4) 0.4524(2) 0.0206(7) Uani 1 1 d . . . . .
H5AA H 0.679208 0.567076 0.503995 0.025 Uiso 0.75 1 calc R U P A 1
H5AB H 0.835639 0.664446 0.470368 0.025 Uiso 0.75 1 calc R U P A 1
H5BC H 0.619655 0.551852 0.481116 0.025 Uiso 0.25 1 calc R U P A 2
H5BD H 0.833195 0.643828 0.496921 0.025 Uiso 0.25 1 calc R U P A 2
C6 C 0.8006(5) 0.4568(4) 0.4026(2) 0.0208(7) Uani 1 1 d . . . . .
H6A H 0.875006 0.423618 0.441799 0.025 Uiso 1 1 calc R U . . .
H6B H 0.689929 0.381149 0.371960 0.025 Uiso 1 1 calc R U . . .
C8 C 1.0208(5) 0.3858(4) 0.3034(2) 0.0228(8) Uani 1 1 d . . . . .
H8A H 1.082670 0.357014 0.348304 0.027 Uiso 1 1 calc R U . . .
H8B H 1.124710 0.426762 0.276010 0.027 Uiso 1 1 calc R U . . .
C9 C 0.9020(5) 0.2587(4) 0.2381(2) 0.0200(7) Uani 1 1 d . . . . .
H9A H 0.974233 0.182841 0.226159 0.024 Uiso 1 1 calc R U . . .
H9B H 0.781874 0.227877 0.260273 0.024 Uiso 1 1 calc R U . . .
C11 C 0.7464(5) 0.1674(4) 0.0960(2) 0.0213(7) Uani 1 1 d . . . . .
H11A H 0.785215 0.083398 0.102570 0.026 Uiso 1 1 calc R U . . .
H11B H 0.775836 0.172984 0.039566 0.026 Uiso 1 1 calc R U . . .
C12 C 0.5335(5) 0.1541(4) 0.0998(2) 0.0214(7) Uani 1 1 d . . . . .
H12A H 0.464209 0.059605 0.064997 0.026 Uiso 1 1 calc R U . . .
H12B H 0.505277 0.170207 0.159268 0.026 Uiso 1 1 calc R U . . .
C14 C 0.2795(5) 0.2652(4) 0.0811(2) 0.0212(7) Uani 1 1 d . . . . .
H14A H 0.265108 0.285133 0.142294 0.025 Uiso 1 1 calc R U . . .
H14B H 0.190724 0.176513 0.048849 0.025 Uiso 1 1 calc R U . . .
C15 C 0.2317(5) 0.3810(4) 0.0513(2) 0.0200(7) Uani 1 1 d . . . . .
H15A H 0.257931 0.365569 -0.008428 0.024 Uiso 1 1 calc R U . . .
H15B H 0.093644 0.383283 0.053855 0.024 Uiso 1 1 calc R U . . .
C17 C 0.2947(5) 0.6240(4) 0.0850(2) 0.0188(7) Uani 1 1 d . . . . .
H17A H 0.153884 0.616933 0.083779 0.023 Uiso 1 1 calc R U . . .
H17B H 0.329785 0.622989 0.028100 0.023 Uiso 1 1 calc R U . . .
C18 C 0.3970(5) 0.7563(4) 0.1505(2) 0.0173(7) Uani 1 1 d . . . . .
H18A H 0.537066 0.758770 0.155561 0.021 Uiso 1 1 calc R U . . .
H18B H 0.375303 0.835899 0.132429 0.021 Uiso 1 1 calc R U . . .
C20 C 0.4550(6) 0.7336(5) 0.2888(2) 0.0327(10) Uani 1 1 d . . . . .
H20A H 0.583029 0.796120 0.299307 0.039 Uiso 1 1 calc R U . . .
H20B H 0.471488 0.637188 0.262402 0.039 Uiso 1 1 calc R U . . .
O2 O -0.2447(4) 0.5303(3) 0.14501(17) 0.0217(5) Uani 1 1 d D . . . .
H2A H -0.363(3) 0.508(4) 0.131(3) 0.032(12) Uiso 1 1 d D . . . .
H2B H -0.228(5) 0.457(3) 0.153(3) 0.027(11) Uiso 1 1 d D . . . .
O4' O 0.6700(18) 0.6556(14) 0.3990(8) 0.014(3) Uani 0.2 1 d . . P A 2
H1A H -0.138(5) 0.669(4) 0.2386(17) 0.039(13) Uiso 1 1 d D . . . .
H1B H -0.078(8) 0.669(6) 0.316(3) 0.09(2) Uiso 1 1 d D . . . .

loop_
_atom_site_aniso_label
_atom_site_aniso_U_11
_atom_site_aniso_U_22
_atom_site_aniso_U_33
_atom_site_aniso_U_23
_atom_site_aniso_U_13
_atom_site_aniso_U_12
Sn1 0.01018(10) 0.01408(11) 0.01015(11) 0.00150(9) 0.00176(8) 0.00289(8)
Br1 0.01724(16) 0.02239(19) 0.02232(19) 0.00566(15) 0.00328(13) -0.00343(13)
Br2 0.01691(16) 0.02476(19) 0.01867(18) 0.00352(15) 0.00703(13) 0.00938(13)
Br3 0.02111(16) 0.01817(18) 0.01491(17) 0.00248(14) -0.00189(13) 0.00715(13)
O1 0.0213(13) 0.0249(15) 0.0199(14) 0.0085(12) -0.0024(11) -0.0052(10)
O4 0.0230(18) 0.0167(19) 0.0169(17) 0.0023(15) -0.0033(15) 0.0089(14)
O7 0.0250(12) 0.0159(13) 0.0237(14) 0.0057(11) 0.0081(10) 0.0058(10)
O10 0.0209(12) 0.0163(13) 0.0188(13) 0.0049(10) 0.0026(10) 0.0040(9)
O13 0.0181(11) 0.0202(13) 0.0194(13) 0.0079(11) 0.0053(9) 0.0068(9)
O16 0.0191(11) 0.0168(13) 0.0145(12) 0.0022(10) -0.0025(9) 0.0048(9)
O19 0.0180(11) 0.0221(13) 0.0091(11) 0.0048(10) 0.0036(9) 0.0110(10)
C1 0.0173(16) 0.0258(19) 0.0099(16) 0.0038(14) 0.0003(12) 0.0103(14)
C2 0.051(3) 0.049(3) 0.023(2) 0.011(2) 0.0064(19) 0.035(2)
C3 0.0187(16) 0.0193(18) 0.0130(16) 0.0020(14) 0.0017(13) 0.0065(13)
C5 0.0220(17) 0.023(2) 0.0170(17) 0.0077(15) -0.0045(14) 0.0070(14)
C6 0.0211(16) 0.0181(18) 0.0256(19) 0.0099(16) 0.0004(14) 0.0061(14)
C8 0.0172(16) 0.023(2) 0.0241(19) 0.0005(16) 0.0024(14) 0.0064(14)
C9 0.0225(17) 0.0170(18) 0.0192(18) 0.0042(15) 0.0013(14) 0.0042(14)
C11 0.0283(18) 0.0153(18) 0.0187(18) 0.0011(15) 0.0027(14) 0.0082(14)
C12 0.0273(18) 0.0139(18) 0.0228(19) 0.0065(15) 0.0011(15) 0.0033(14)
C14 0.0161(16) 0.024(2) 0.0206(18) 0.0046(16) 0.0018(14) 0.0004(14)
C15 0.0168(16) 0.0201(18) 0.0175(17) 0.0008(15) -0.0037(13) 0.0012(13)
C17 0.0248(17) 0.0220(19) 0.0096(16) 0.0023(14) 0.0020(13) 0.0094(14)
C18 0.0192(16) 0.0215(19) 0.0130(16) 0.0050(14) 0.0080(13) 0.0081(13)
C20 0.036(2) 0.049(3) 0.022(2) 0.0113(19) 0.0042(17) 0.030(2)
O2 0.0246(14) 0.0163(14) 0.0230(14) 0.0055(11) 0.0027(11) 0.0024(11)
O4' 0.016(7) 0.017(7) 0.012(6) 0.006(5) 0.000(5) 0.006(5)

loop_
_atom_type_symbol
_atom_type_description
_atom_type_scat_dispersion_real
_atom_type_scat_dispersion_imag
_atom_type_scat_source
C C 0.0033 0.0016 'International Tables Vol C Tables 4.2.6.8 and 6.1.1.4'
H H 0.0000 0.0000 'International Tables Vol C Tables 4.2.6.8 and 6.1.1.4'
Br Br -0.2901 2.4595 'International Tables Vol C Tables 4.2.6.8 and 6.1.1.4'
O O 0.0106 0.0060 'International Tables Vol C Tables 4.2.6.8 and 6.1.1.4'
Sn Sn -0.6537 1.4246 'International Tables Vol C Tables 4.2.6.8 and 6.1.1.4'

loop_
_geom_angle_atom_site_label_1
_geom_angle_atom_site_label_2
_geom_angle_atom_site_label_3
_geom_angle
C1 Sn1 O1 88.30(12)
C1 Sn1 O19 76.62(10)
O1 Sn1 O19 84.05(9)
C1 Sn1 Br3 158.13(9)
O1 Sn1 Br3 81.45(7)
O19 Sn1 Br3 83.11(5)
C1 Sn1 Br2 103.09(9)
O1 Sn1 Br2 91.09(7)
O19 Sn1 Br2 175.13(6)
Br3 Sn1 Br2 96.407(13)
C1 Sn1 Br1 96.46(10)
O1 Sn1 Br1 172.15(7)
O19 Sn1 Br1 90.96(6)
Br3 Sn1 Br1 91.952(14)
Br2 Sn1 Br1 93.902(14)
Sn1 O1 H1A 125(3)
Sn1 O1 H1B 125(4)
H1A O1 H1B 107(5)
C3 O4 C5 112.7(3)
C6 O7 C8 113.5(3)
C9 O10 C11 111.9(3)
C14 O13 C12 111.9(3)
C15 O16 C17 111.3(2)
C20 O19 C18 113.5(2)
C20 O19 Sn1 111.35(19)
C18 O19 Sn1 129.84(19)
C2 C1 Sn1 111.6(2)
C2 C1 H1C 109.3
Sn1 C1 H1C 109.3
C2 C1 H1D 109.3
Sn1 C1 H1D 109.3
H1C C1 H1D 108.0
C20 C2 C1 115.8(3)
C20 C2 C3 112.2(3)
C1 C2 C3 112.8(3)
C20 C2 H2 104.9
C1 C2 H2 104.9
C3 C2 H2 104.9
O4 C3 C2 109.0(3)
O4' C3 C2 114.5(5)
O4 C3 H3AA 109.9
C2 C3 H3AA 109.9
O4 C3 H3AB 109.9
C2 C3 H3AB 109.9
H3AA C3 H3AB 108.3
O4' C3 H3BC 108.6
C2 C3 H3BC 108.6
O4' C3 H3BD 108.6
C2 C3 H3BD 108.6
H3BC C3 H3BD 107.6
O4 C5 C6 107.5(3)
O4' C5 C6 111.5(6)
O4 C5 H5AA 110.2
C6 C5 H5AA 110.2
O4 C5 H5AB 110.2
C6 C5 H5AB 110.2
H5AA C5 H5AB 108.5
O4' C5 H5BC 109.3
C6 C5 H5BC 109.3
O4' C5 H5BD 109.3
C6 C5 H5BD 109.3
H5BC C5 H5BD 108.0
O7 C6 C5 109.8(3)
O7 C6 H6A 109.7
C5 C6 H6A 109.7
O7 C6 H6B 109.7
C5 C6 H6B 109.7
H6A C6 H6B 108.2
O7 C8 C9 115.8(3)
O7 C8 H8A 108.3
C9 C8 H8A 108.3
O7 C8 H8B 108.3
C9 C8 H8B 108.3
H8A C8 H8B 107.4
O10 C9 C8 110.2(3)
O10 C9 H9A 109.6
C8 C9 H9A 109.6
O10 C9 H9B 109.6
C8 C9 H9B 109.6
H9A C9 H9B 108.1
O10 C11 C12 112.0(3)
O10 C11 H11A 109.2
C12 C11 H11A 109.2
O10 C11 H11B 109.2
C12 C11 H11B 109.2
H11A C11 H11B 107.9
O13 C12 C11 107.9(3)
O13 C12 H12A 110.1
C11 C12 H12A 110.1
O13 C12 H12B 110.1
C11 C12 H12B 110.1
H12A C12 H12B 108.4
O13 C14 C15 108.4(3)
O13 C14 H14A 110.0
C15 C14 H14A 110.0
O13 C14 H14B 110.0
C15 C14 H14B 110.0
H14A C14 H14B 108.4
O16 C15 C14 108.6(3)
O16 C15 H15A 110.0
C14 C15 H15A 110.0
O16 C15 H15B 110.0
C14 C15 H15B 110.0
H15A C15 H15B 108.3
O16 C17 C18 109.7(3)
O16 C17 H17A 109.7
C18 C17 H17A 109.7
O16 C17 H17B 109.7
C18 C17 H17B 109.7
H17A C17 H17B 108.2
O19 C18 C17 110.8(3)
O19 C18 H18A 109.5
C17 C18 H18A 109.5
O19 C18 H18B 109.5
C17 C18 H18B 109.5
H18A C18 H18B 108.1
O19 C20 C2 111.1(3)
O19 C20 H20A 109.4
C2 C20 H20A 109.4
O19 C20 H20B 109.4
C2 C20 H20B 109.4
H20A C20 H20B 108.0
H2A O2 H2B 99(4)
C5 O4' C3 109.6(8)

loop_
_geom_bond_atom_site_label_1
_geom_bond_atom_site_label_2
_geom_bond_distance
Sn1 C1 2.141(3)
Sn1 O1 2.215(3)
Sn1 O19 2.363(2)
Sn1 Br3 2.5313(4)
Sn1 Br2 2.5408(4)
Sn1 Br1 2.5824(4)
O1 H1A 0.833(19)
O1 H1B 0.824(19)
O4 C3 1.417(5)
O4 C5 1.426(4)
O7 C6 1.422(4)
O7 C8 1.430(4)
O10 C9 1.433(4)
O10 C11 1.434(4)
O13 C14 1.422(4)
O13 C12 1.427(4)
O16 C15 1.420(4)
O16 C17 1.429(4)
O19 C20 1.433(4)
O19 C18 1.437(4)
C1 C2 1.495(5)
C1 H1C 0.9900
C1 H1D 0.9900
C2 C20 1.463(5)
C2 C3 1.512(5)
C2 H2 1.0000
C3 O4' 1.467(13)
C3 H3AA 0.9900
C3 H3AB 0.9900
C3 H3BC 0.9900
C3 H3BD 0.9900
C5 O4' 1.428(12)
C5 C6 1.495(5)
C5 H5AA 0.9900
C5 H5AB 0.9900
C5 H5BC 0.9900
C5 H5BD 0.9900
C6 H6A 0.9900
C6 H6B 0.9900
C8 C9 1.498(5)
C8 H8A 0.9900
C8 H8B 0.9900
C9 H9A 0.9900
C9 H9B 0.9900
C11 C12 1.504(5)
C11 H11A 0.9900
C11 H11B 0.9900
C12 H12A 0.9900
C12 H12B 0.9900
C14 C15 1.510(5)
C14 H14A 0.9900
C14 H14B 0.9900
C15 H15A 0.9900
C15 H15B 0.9900
C17 C18 1.492(5)
C17 H17A 0.9900
C17 H17B 0.9900
C18 H18A 0.9900
C18 H18B 0.9900
C20 H20A 0.9900
C20 H20B 0.9900
O2 H2A 0.831(18)
O2 H2B 0.838(18)

loop_
_geom_hbond_atom_site_label_D
_geom_hbond_atom_site_label_H
_geom_hbond_atom_site_label_A
_geom_hbond_distance_DH
_geom_hbond_distance_HA
_geom_hbond_distance_DA
_geom_hbond_angle_DHA
_geom_hbond_site_symmetry_A
_geom_hbond_publ_flag
O2 H2B O10 0.838(18) 1.98(2) 2.809(3) 169(4) 1_455 yes
O2 H2A O16 0.831(18) 2.09(2) 2.896(3) 165(4) 1_455 yes
O1 H1B O7 0.824(19) 2.02(3) 2.792(4) 155(6) 1_455 yes
O1 H1A O2 0.833(19) 1.78(2) 2.593(4) 165(5) . yes
O1 H1B O4'^b 0.824(19) 2.33(5) 2.831(13) 119(5) 1_455 yes

loop_
_geom_torsion_atom_site_label_1
_geom_torsion_atom_site_label_2
_geom_torsion_atom_site_label_3
_geom_torsion_atom_site_label_4
_geom_torsion
Sn1 C1 C2 C20 38.3(5)
Sn1 C1 C2 C3 169.5(3)
C5 O4 C3 C2 173.4(3)
C20 C2 C3 O4 -52.3(5)
C1 C2 C3 O4 174.7(3)
C20 C2 C3 O4' -19.3(8)
C1 C2 C3 O4' -152.3(7)
C3 O4 C5 C6 -172.2(3)
C8 O7 C6 C5 169.6(3)
O4 C5 C6 O7 76.1(4)
O4' C5 C6 O7 42.9(7)
C6 O7 C8 C9 73.4(4)
C11 O10 C9 C8 178.4(3)
O7 C8 C9 O10 74.9(4)
C9 O10 C11 C12 89.2(3)
C14 O13 C12 C11 -170.7(3)
O10 C11 C12 O13 74.5(3)
C12 O13 C14 C15 175.8(3)
C17 O16 C15 C14 -174.3(3)
O13 C14 C15 O16 -66.0(3)
C15 O16 C17 C18 171.5(3)
C20 O19 C18 C17 100.7(3)
Sn1 O19 C18 C17 -107.7(3)
O16 C17 C18 O19 -67.0(3)
C18 O19 C20 C2 -179.2(3)
Sn1 O19 C20 C2 23.9(4)
C1 C2 C20 O19 -41.6(5)
C3 C2 C20 O19 -173.1(3)
C6 C5 O4' C3 151.1(6)
C2 C3 O4' C5 -150.8(6)
